data_1549534
loop_
_publ_author_name
'K\"oferstein, Roberto'
'Robl, Christian'

_publ_section_title
;
 Synthesis and Crystal Structure of Two
 CuII-benzene-1,2,4,5-tetracarboxylates with Three-Dimensional Open
 Frameworks
;
_journal_issue 2
_journal_name_full 'Zeitschrift f\"ur anorganische und allgemeine Chemie'
_journal_page_first 310
_journal_paper_doi 10.1002/zaac.201300527
_journal_volume 640
_journal_year 2014
_chemical_formula_sum 'C13 H21 Cu1.5 N O13'
_chemical_formula_weight 494.620
_space_group_IT_number 2
_symmetry_Int_Tables_number 2
_symmetry_space_group_name_Hall '-P 1'
_symmetry_space_group_name_H-M 'P -1'
_audit_creation_date 2018-06-12
_audit_creation_method SHELXL
_audit_update_record 2018-06-12
_cell_angle_alpha 98.720(7)
_cell_angle_beta 108.246(9)
_cell_angle_gamma 95.559(7)
_cell_formula_units_Z 2
_cell_length_a 7.7256(7)
_cell_length_b 11.1036(7)
_cell_length_c 11.1198(8)
_cell_volume 884.80(13)
_refine_ls_R_factor_all 0.031
_refine_ls_R_factor_obs 0.026
_cod_data_source_file Cuhexpym5.cif
_cod_data_source_block cu1655
_cod_original_cell_volume 884.8(1)
_cod_original_sg_symbol_Hall -P_1
_cod_original_formula_sum 'C13 H21 Cu1.50 N O13'
_cod_database_code 1549534

loop_
_symmetry_equiv_pos_site_id
_symmetry_equiv_pos_as_xyz
1 x,y,z
2 -x,-y,-z

loop_
_atom_site_aniso_label
_atom_site_aniso_U_11
_atom_site_aniso_U_22
_atom_site_aniso_U_33
_atom_site_aniso_U_12
_atom_site_aniso_U_13
_atom_site_aniso_U_23
Cu1 0.0139(2) 0.0129(2) 0.0175(2) 0.00261(12) 0.00838(13) 0.00047(12)
Cu2 0.0162(2) 0.0092(2) 0.0126(2) 0.0032(2) 0.0074(2) 0.0033(2)
N 0.0234(13) 0.0217(12) 0.0277(13) 0.0054(10) 0.0080(11) 0.0007(10)
C1 0.031(2) 0.029(2) 0.025(2) 0.0069(13) 0.0074(13) -0.0006(12)
C2 0.031(2) 0.033(2) 0.030(2) 0.0095(14) 0.0101(14) 0.0001(13)
C3 0.033(2) 0.034(2) 0.029(2) 0.0109(14) 0.0132(14) 0.0062(13)
C4 0.0141(12) 0.0111(11) 0.0130(11) 0.0012(9) 0.0052(10) 0.0013(9)
C5 0.0137(12) 0.0097(11) 0.0147(12) 0.0025(9) 0.0053(10) 0.0018(9)
C6 0.0137(12) 0.0159(12) 0.0143(12) 0.0027(10) 0.0085(10) 0.0016(9)
C7 0.0151(13) 0.0108(11) 0.0140(12) 0.005(1) 0.0055(10) 0.0021(9)
C8 0.0153(13) 0.0187(12) 0.0110(11) 0.0033(10) 0.0073(10) 0.0032(10)
C9 0.0124(12) 0.0128(11) 0.0151(12) 0.0031(9) 0.0042(10) 0.0032(9)
C10 0.0129(12) 0.0132(11) 0.0180(12) 0.0051(9) 0.0047(10) 0.0045(9)
C11 0.0132(12) 0.0156(12) 0.0226(13) 0.002(1) 0.0098(11) 0.0051(10)
C12 0.0152(13) 0.0132(12) 0.0105(11) 0.0019(10) 0.0049(10) 0.0012(9)
C13 0.0188(13) 0.0104(11) 0.0213(13) 0.0028(10) 0.0111(11) 0.0056(10)
O1 0.0166(9) 0.0203(9) 0.0128(8) -0.0029(7) 0.0057(7) 0.0025(7)
O2 0.0142(9) 0.0182(8) 0.0129(8) 0.0003(7) 0.0037(7) 0.0032(7)
O3 0.0191(10) 0.0212(9) 0.0238(10) 0.0087(8) 0.0036(8) -0.0023(8)
O4 0.0127(9) 0.0211(9) 0.0216(9) 0.0016(7) 0.0072(7) -0.0035(7)
O5 0.0140(9) 0.0147(9) 0.0291(10) -0.0005(7) 0.0075(8) 0.0048(7)
O6 0.0184(9) 0.0116(8) 0.0307(10) 0.0062(7) 0.0129(8) 0.0083(7)
O7 0.0245(10) 0.0234(10) 0.0195(10) 0.0077(8) 0.0052(8) -0.0017(8)
O8 0.0135(9) 0.0198(9) 0.0241(10) 0.0048(7) 0.0085(8) -0.0017(7)
OW1 0.0364(12) 0.0192(10) 0.0361(12) 0.0044(9) 0.0244(10) 0.0060(9)
OW2 0.0279(11) 0.0253(10) 0.0246(10) 0.0088(9) 0.0097(9) 0.0092(9)
OW3 0.0359(14) 0.0482(14) 0.0485(15) 0.0044(11) 0.0175(12) 0.0101(12)
OW4 0.0421(14) 0.0286(11) 0.0279(11) 0.0082(10) 0.0092(10) 0.0031(9)
OW5 0.0236(11) 0.0287(11) 0.0345(12) 0.0027(9) 0.0111(10) -0.0016(9)

loop_
_atom_site_label
_atom_site_type_symbol
_atom_site_fract_x
_atom_site_fract_y
_atom_site_fract_z
_atom_site_occupancy
_atom_site_symmetry_multiplicity
_atom_site_Wyckoff_symbol
_atom_site_calc_flag
_atom_site_thermal_displace_type
_atom_site_U_iso_or_equiv
Cu1 Cu 0.4236(0) 0.2099(0) -0.1945(0) 1.000 2 i d Uani 0.01428(10)
Cu2 Cu 0.0000 0.0000 0.0000 1.000 1 a d Uani 0.01182(11)
N N 0.2748(4) -0.7577(2) -0.6915(2) 1.000 2 i d Uani 0.0247(5)
C1 C 0.2630(5) -0.6779(3) -0.5747(3) 1.000 2 i d Uani 0.0294(7)
C2 C 0.0999(5) -0.6101(3) -0.6058(3) 1.000 2 i d Uani 0.0318(7)
C3 C 0.0858(4) -0.5308(3) -0.4862(3) 1.000 2 i d Uani 0.0308(7)
C4 C 0.0690(3) 0.0080(2) -0.3661(2) 1.000 2 i d Uani 0.0128(5)
C5 C 0.1895(3) -0.0008(2) -0.4377(2) 1.000 2 i d Uani 0.0126(5)
C6 C -0.1175(3) 0.0094(2) -0.4290(2) 1.000 2 i d Uani 0.0138(5)
C7 C 0.1310(3) 0.0148(2) -0.2218(2) 1.000 2 i d Uani 0.0129(5)
C8 C 0.3941(3) -0.0060(2) -0.3805(2) 1.000 2 i d Uani 0.0142(5)
C9 C 0.9385(3) 0.3734(2) -0.0192(2) 1.000 2 i d Uani 0.0133(5)
C10 C 0.0854(3) 0.4151(2) -0.0589(2) 1.000 2 i d Uani 0.0144(5)
C11 C 0.1451(4) 0.5408(2) -0.0379(2) 1.000 2 i d Uani 0.0161(5)
C12 C 0.8787(3) 0.2380(2) -0.0264(2) 1.000 2 i d Uani 0.0130(5)
C13 C 0.1726(3) 0.3296(2) -0.1331(2) 1.000 2 i d Uani 0.0155(5)
O1 O 0.0180(2) -0.0389(2) -0.1787(2) 1.000 2 i d Uani 0.0169(4)
O2 O 0.2880(2) 0.0718(2) -0.1503(2) 1.000 2 i d Uani 0.0155(4)
O3 O 0.4497(2) -0.1012(2) -0.4169(2) 1.000 2 i d Uani 0.0225(4)
O4 O 0.4998(2) 0.0876(2) -0.3030(2) 1.000 2 i d Uani 0.0190(4)
O5 O 0.7151(2) 0.2011(2) -0.0376(2) 1.000 2 i d Uani 0.0193(4)
O6 O 0.0070(2) 0.1729(2) -0.0133(2) 1.000 2 i d Uani 0.0184(4)
O7 O 0.0832(3) 0.2736(2) -0.2425(2) 1.000 2 i d Uani 0.0234(4)
O8 O 0.3453(2) 0.3261(2) -0.0780(2) 1.000 2 i d Uani 0.0191(4)
OW1 O 0.5118(3) 0.3418(2) -0.2649(2) 1.000 2 i d Uani 0.0275(5)
OW2 O -0.3304(3) -0.0635(2) -0.1047(2) 1.000 2 i d Uani 0.0249(4)
OW3 O 0.6807(3) 0.2250(2) 0.2140(2) 1.000 2 i d Uani 0.0435(6)
OW4 O 0.4631(3) -0.5917(2) 0.1886(2) 1.000 2 i d Uani 0.0335(5)
OW5 O 0.2635(3) -0.3043(2) 0.3925(2) 1.000 2 i d Uani 0.0296(5)
H1 H 0.2513(44) -0.7259(29) -0.5149(31) 1.000 2 i d Uiso 0.035(4)
H2 H 0.3685(47) -0.6260(29) -0.5384(31) 1.000 2 i d Uiso 0.035(4)
H3 H 0.0016(47) -0.6655(30) -0.6399(31) 1.000 2 i d Uiso 0.035(4)
H4 H 0.1112(44) -0.5593(29) -0.6654(31) 1.000 2 i d Uiso 0.035(4)
H5 H 0.0848(44) -0.5787(29) -0.4270(31) 1.000 2 i d Uiso 0.035(4)
H6 H 0.1967(46) -0.4657(29) -0.445(3) 1.000 2 i d Uiso 0.035(4)
H7 H 0.1629(50) -0.8144(31) -0.7406(32) 1.000 2 i d Uiso 0.043(6)
H8 H 0.3567(49) -0.8071(31) -0.6720(32) 1.000 2 i d Uiso 0.043(6)
H9 H 0.2998(48) -0.7115(32) -0.7471(33) 1.000 2 i d Uiso 0.043(6)
H10 H -0.1915(38) 0.0193(24) -0.3809(26) 1.000 2 i d Uiso 0.017(5)
H11 H 0.5840(57) 0.3309(37) -0.3013(39) 1.000 2 i d Uiso 0.060(4)
H12 H 0.5132(55) 0.4162(37) -0.2351(38) 1.000 2 i d Uiso 0.060(4)
H13 H 0.2364(39) 0.5656(24) -0.0651(25) 1.000 2 i d Uiso 0.017(5)
H21 H -0.3554(55) 0.0037(36) -0.1180(38) 1.000 2 i d Uiso 0.060(4)
H22 H -0.3407(57) -0.0679(37) -0.0387(40) 1.000 2 i d Uiso 0.060(4)
H31 H 0.7074(53) 0.2292(34) 0.1300(38) 1.000 2 i d Uiso 0.060(4)
H32 H 0.5834(57) 0.1688(36) 0.2006(38) 1.000 2 i d Uiso 0.060(4)
H41 H 0.5403(58) -0.6324(38) 0.2055(40) 1.000 2 i d Uiso 0.060(4)
H42 H 0.4241(55) -0.6114(35) 0.1048(40) 1.000 2 i d Uiso 0.060(4)
H51 H 0.1628(58) -0.2972(37) 0.3449(39) 1.000 2 i d Uiso 0.060(4)
H52 H 0.3086(55) -0.2324(37) 0.4459(39) 1.000 2 i d Uiso 0.060(4)

loop_
_atom_type_symbol
Cu
N
C
O
H

loop_
_geom_angle_atom_site_label_1
_geom_angle_atom_site_label_2
_geom_angle_atom_site_label_3
_geom_angle_site_symmetry_1
_geom_angle_site_symmetry_2
_geom_angle_site_symmetry_3
_geom_angle
_geom_angle_publ_flag
OW1 Cu1 O4 . . . 91.97(8) no
OW1 Cu1 O8 . . . 91.45(8) no
O4 Cu1 O8 . . . 176.42(7) no
OW1 Cu1 O2 . . . 168.94(8) no
O4 Cu1 O2 . . . 87.66(7) no
O8 Cu1 O2 . . . 89.18(7) no
OW1 Cu1 O5 . . . 96.28(8) no
O4 Cu1 O5 . . . 83.49(7) no
O8 Cu1 O5 . . . 95.12(7) no
O2 Cu1 O5 . . . 94.66(6) no
O6 Cu2 O6 2 . . 180.00 no
O6 Cu2 O1 2 . . 90.82(7) no
O6 Cu2 O1 . . . 89.18(7) no
O6 Cu2 O1 2 . 2 89.18(7) no
O6 Cu2 O1 . . 2 90.82(7) no
O1 Cu2 O1 . . 2 180.00 no
O6 Cu2 OW2 2 . . 82.52(7) no
O6 Cu2 OW2 . . . 97.49(7) no
O1 Cu2 OW2 . . . 86.03(7) no
O1 Cu2 OW2 2 . . 93.97(7) no
O6 Cu2 OW2 2 . 2 97.49(7) no
O6 Cu2 OW2 . . 2 82.51(7) no
O1 Cu2 OW2 . . 2 93.97(7) no
O1 Cu2 OW2 2 . 2 86.03(7) no
OW2 Cu2 OW2 . . 2 180.00 no
C1 N H7 . . . 114.(2) no
C1 N H8 . . . 112.2(22) no
H7 N H8 . . . 102.6(28) no
C1 N H9 . . . 111.2(21) no
H7 N H9 . . . 106.3(28) no
H8 N H9 . . . 110.(3) no
N C1 C2 . . . 112.2(2) no
N C1 H1 . . . 109.9(20) no
C2 C1 H1 . . . 107.7(20) no
N C1 H2 . . . 107.9(21) no
C2 C1 H2 . . . 111.5(21) no
H1 C1 H2 . . . 107.5(28) no
C1 C2 C3 . . . 112.2(3) no
C1 C2 H3 . . . 107.0(22) no
C3 C2 H3 . . . 108.9(22) no
C1 C2 H4 . . . 108.7(20) no
C3 C2 H4 . . . 109.4(19) no
H3 C2 H4 . . . 110.7(28) no
C3 C3 C2 2_544 . . 113.0(3) no
C3 C3 H5 2_544 . . 108.8(21) no
C2 C3 H5 . . . 108.9(20) no
C3 C3 H6 2_544 . . 108.8(18) no
C2 C3 H6 . . . 110.8(18) no
H5 C3 H6 . . . 106.3(26) no
C6 C4 C5 . . . 119.5(2) no
C6 C4 C7 . . . 117.4(2) no
C5 C4 C7 . . . 123.1(2) no
C6 C5 C4 2_554 . . 118.5(2) no
C6 C5 C8 2_554 . . 117.1(2) no
C4 C5 C8 . . . 124.3(2) no
C4 C6 C5 . . 2_554 121.9(2) no
C4 C6 H10 . . . 118.2(17) no
C5 C6 H10 2_554 . . 119.8(17) no
O2 C7 O1 . . . 123.0(2) no
O2 C7 C4 . . . 120.7(2) no
O1 C7 C4 . . . 116.3(2) no
O3 C8 O4 . . . 123.5(2) no
O3 C8 C5 . . . 117.2(2) no
O4 C8 C5 . . . 119.2(2) no
C11 C9 C10 2_665 . 1_655 119.0(2) no
C11 C9 C12 2_665 . . 118.7(2) no
C10 C9 C12 1_655 . . 122.2(2) no
C11 C10 C9 . . 1_455 119.2(2) no
C11 C10 C13 . . . 117.9(2) no
C9 C10 C13 1_455 . . 122.7(2) no
C9 C11 C10 2_665 . . 121.8(2) no
C9 C11 H13 2_665 . . 120.1(18) no
C10 C11 H13 . . . 118.1(17) no
O5 C12 O6 . . 1_655 126.0(2) no
O5 C12 C9 . . . 119.2(2) no
O6 C12 C9 1_655 . . 114.7(2) no
O7 C13 O8 . . . 123.5(2) no
O7 C13 C10 . . . 120.2(2) no
O8 C13 C10 . . . 116.1(2) no
C7 O1 Cu2 . . . 127.6(2) no
C7 O2 Cu1 . . . 123.76(15) no
C8 O4 Cu1 . . . 124.8(2) no
C12 O5 Cu1 . . . 133.4(2) no
C12 O6 Cu2 1_455 . . 129.0(2) no
C13 O8 Cu1 . . . 107.71(15) no
Cu1 OW1 H11 . . . 119.3(29) no
Cu1 OW1 H12 . . . 122.0(27) no
H11 OW1 H12 . . . 114.2(38) no
Cu2 OW2 H21 . . . 96.9(28) no
Cu2 OW2 H22 . . . 89.8(31) no
H21 OW2 H22 . . . 105.5(39) no
H31 OW3 H32 . . . 111.1(33) no
H41 OW4 H42 . . . 100.4(37) no
H51 OW5 H52 . . . 106.8(36) no

loop_
_geom_bond_atom_site_label_1
_geom_bond_atom_site_label_2
_geom_bond_site_symmetry_1
_geom_bond_site_symmetry_2
_geom_bond_distance
_geom_bond_publ_flag
Cu1 OW1 . . 1.926(2) no
Cu1 O4 . . 1.937(2) no
Cu1 O8 . . 1.960(2) no
Cu1 O2 . . 1.983(2) no
Cu1 O5 . . 2.400(2) no
Cu2 O6 . 2 1.944(2) no
Cu2 O6 . . 1.944(2) no
Cu2 O1 . . 2.020(2) no
Cu2 O1 . 2 2.020(2) no
Cu2 OW2 . . 2.431(2) no
Cu2 OW2 . 2 2.431(2) no
N C1 . . 1.490(4) no
N H7 . . 0.97(4) no
N H8 . . 0.88(4) no
N H9 . . 0.91(4) no
C1 C2 . . 1.505(4) no
C1 H1 . . 0.93(3) no
C1 H2 . . 0.89(3) no
C2 C3 . . 1.520(4) no
C2 H3 . . 0.87(3) no
C2 H4 . . 0.95(3) no
C3 C3 . 2_544 1.517(6) no
C3 H5 . . 0.91(3) no
C3 H6 . . 1.00(3) no
C4 C6 . . 1.394(3) no
C4 C5 . . 1.403(3) no
C4 C7 . . 1.512(3) no
C5 C6 . 2_554 1.394(3) no
C5 C8 . . 1.519(3) no
C6 C5 . 2_554 1.394(3) no
C6 H10 . . 0.90(3) no
C7 O2 . . 1.264(3) no
C7 O1 . . 1.263(3) no
C8 O3 . . 1.238(3) no
C8 O4 . . 1.270(3) no
C9 C11 . 2_665 1.386(3) no
C9 C10 . 1_655 1.404(3) no
C9 C12 . . 1.512(3) no
C10 C11 . . 1.386(3) no
C10 C9 . 1_455 1.404(3) no
C10 C13 . . 1.507(3) no
C11 C9 . 2_665 1.386(3) no
C11 H13 . . 0.89(3) no
C12 O5 . . 1.251(3) no
C12 O6 . 1_655 1.267(3) no
C13 O7 . . 1.227(3) no
C13 O8 . . 1.289(3) no
O6 C12 . 1_455 1.267(3) no
OW1 H11 . . 0.79(4) no
OW1 H12 . . 0.84(4) no
OW2 H21 . . 0.81(4) no
OW2 H22 . . 0.77(4) no
OW3 H31 . . 1.02(4) no
OW3 H32 . . 0.89(4) no
OW4 H41 . . 0.78(4) no
OW4 H42 . . 0.87(4) no
OW5 H51 . . 0.81(4) no
OW5 H52 . . 0.89(4) no
